data_4072525
loop_
_publ_author_name
'Mimassi, L.'
'Cordier, C.'
'Guyard-Duhayon, C.'
'Mann, B. E.'
'Amouri, H.'

_publ_section_title
;
 Chiral Supramolecular Triangular Hosts:&#x00A0; Anion Metathesis,
 Solution Behavior, and High Stability of the Metal Configuration
;
_journal_issue 4
_journal_name_full Organometallics
_journal_page_first 860
_journal_paper_doi 10.1021/om060756s
_journal_volume 26
_journal_year 2007
_chemical_formula_moiety 'C45 H51 Cl3 Ir3 N3 O6, 1.5(C7 H8)'
_chemical_formula_sum 'C55.5 H63 Cl3 Ir3 N3 O6'
_chemical_formula_weight 1551.15
_space_group_IT_number 14
_symmetry_cell_setting monoclinic
_symmetry_space_group_name_Hall '-P 2yn'
_symmetry_space_group_name_H-M 'P 1 21/n 1'
_atom_sites_solution_hydrogens geom
_atom_sites_solution_primary direct
_audit_creation_date 06-11-10
_audit_creation_method CRYSTALS_ver_12.84
_cell_angle_alpha 90
_cell_angle_beta 100.69(4)
_cell_angle_gamma 90
_cell_formula_units_Z 4
_cell_length_a 13.951(7)
_cell_length_b 15.198(5)
_cell_length_c 26.005(10)
_cell_measurement_reflns_used 25
_cell_measurement_temperature 295
_cell_measurement_theta_max 12.3
_cell_measurement_theta_min 12.0
_cell_volume 5418(4)
_computing_cell_refinement 'CAD4 EXPRESS, (Straver, 1992)'
_computing_data_collection 'CAD4 EXPRESS, (Straver, 1992)'
_computing_data_reduction 'RC93 (Watkin et al., 1994)'
_computing_molecular_graphics 'CAMERON (Watkin et al., 1996)'
_computing_publication_material 'CRYSTALS (Betteridge et al., 2003)'
_computing_structure_refinement 'CRYSTALS (Betteridge et al., 2003)'
_computing_structure_solution 'SIR92 (Altomare et al., 1994)'
_diffrn_ambient_temperature 295
_diffrn_measured_fraction_theta_full 1.000
_diffrn_measured_fraction_theta_max 1.000
_diffrn_measurement_device_type 'Enraf-Nonius Mach3'
_diffrn_measurement_method \w/2\q
_diffrn_radiation_monochromator graphite
_diffrn_radiation_type 'Mo K\a'
_diffrn_radiation_wavelength 0.71073
_diffrn_reflns_av_R_equivalents 0.051
_diffrn_reflns_limit_h_max 16
_diffrn_reflns_limit_h_min 0
_diffrn_reflns_limit_k_max 18
_diffrn_reflns_limit_k_min 0
_diffrn_reflns_limit_l_max 30
_diffrn_reflns_limit_l_min -30
_diffrn_reflns_number 10359
_diffrn_reflns_theta_full 24.975
_diffrn_reflns_theta_max 24.975
_diffrn_reflns_theta_min 1.550
_diffrn_standards_decay_% 7.78
_diffrn_standards_number 2
_exptl_absorpt_coefficient_mu 7.550
_exptl_absorpt_correction_T_max 0.22
_exptl_absorpt_correction_T_min 0.19
_exptl_absorpt_correction_type refdelf
_exptl_absorpt_process_details 'DIFABS (Walker & Stuart, 1983)'
_exptl_crystal_colour yellow-orange
_exptl_crystal_density_diffrn 1.901
_exptl_crystal_description block
_exptl_crystal_F_000 2988
_exptl_crystal_size_max 0.25
_exptl_crystal_size_mid 0.20
_exptl_crystal_size_min 0.20
_refine_diff_density_max 1.71
_refine_diff_density_min -1.14
_refine_ls_extinction_method None
_refine_ls_goodness_of_fit_ref 1.1139
_refine_ls_hydrogen_treatment constr
_refine_ls_matrix_type full
_refine_ls_number_parameters 579
_refine_ls_number_reflns 5845
_refine_ls_number_restraints 20
_refine_ls_R_factor_all 0.1014
_refine_ls_R_factor_gt 0.0414
_refine_ls_shift/su_max 0.002419
_refine_ls_structure_factor_coef F
_refine_ls_weighting_details
;
 Method, part 1, Chebychev polynomial, (Watkin, 1994, Prince, 1982) 
 [weight] = 1.0/[A~0~*T~0~(x)+A~1~*T~1~(x) ... +A~n-1~]*T~n-1~(x)] 
 where A~i~ are the Chebychev coefficients listed below and x= Fcalc/Fmax 
 Method = Robust Weighting (Prince, 1982) 
 W = [weight] * [1-(deltaF/6*sigmaF)^2^]^2^ 
 A~i~ are: 
 3.45 -1.27 2.51 
;
_refine_ls_weighting_scheme calc
_refine_ls_wR_factor_all 0.1058
_refine_ls_wR_factor_gt 0.0474
_refine_ls_wR_factor_ref 0.0474
_reflns_limit_h_max 16
_reflns_limit_h_min -16
_reflns_limit_k_max 18
_reflns_limit_k_min 0
_reflns_limit_l_max 30
_reflns_limit_l_min 0
_reflns_number_gt 5845
_reflns_number_total 9513
_reflns_threshold_expression I>3.0\s(I)
_cod_data_source_file om060756ssi20061117_040733.cif
_cod_data_source_block CRYSTALS_cif
_cod_depositor_comments
;
The following automatic conversions were performed:

'_symmetry_cell_setting' value 'Monoclinic' changed to 'monoclinic'
according to /home/saulius/struct/CIF-dictionaries/cif_core.dic
dictionary named 'cif_core.dic' version 2.4.1 from 2010-06-29.

Automatic conversion script
Id: cif_fix_values 1715 2011-07-08 13:25:40Z adriana 
;
_cod_original_sg_symbol_H-M 'P 1 21/n 1 '
_cod_original_formula_sum 'C55.50 H63 Cl3 Ir3 N3 O6'
_cod_database_code 4072525

loop_
_symmetry_equiv_pos_as_xyz
x,y,z
-x,-y,-z
-x+1/2,y+1/2,-z+1/2
x+1/2,-y+1/2,z+1/2

loop_
_atom_site_label
_atom_site_type_symbol
_atom_site_fract_x
_atom_site_fract_y
_atom_site_fract_z
_atom_site_U_iso_or_equiv
_atom_site_occupancy
_atom_site_adp_type
_atom_site_refinement_flags_posn
Ir1 Ir 0.84860(3) 0.43095(3) 0.324828(17) 0.0363 1.0000 Uani .
Ir2 Ir 1.15899(3) 0.30414(3) 0.253980(17) 0.0365 1.0000 Uani .
Ir3 Ir 1.06984(3) 0.17943(3) 0.430464(16) 0.0371 1.0000 Uani .
N1 N 1.0081(7) 0.3053(7) 0.2258(3) 0.0462 1.0000 Uani .
N2 N 1.0565(6) 0.1277(6) 0.3530(4) 0.0405 1.0000 Uani .
N3 N 0.8240(7) 0.2979(6) 0.3445(4) 0.0424 1.0000 Uani .
O1 O 0.9685(5) 0.3860(5) 0.2931(3) 0.0395 1.0000 Uani .
O2 O 0.7813(5) 0.3919(6) 0.2509(3) 0.0486 1.0000 Uani .
O3 O 1.1271(6) 0.2488(4) 0.3234(3) 0.0421 1.0000 Uani .
O4 O 1.1431(6) 0.1725(5) 0.2345(3) 0.0453 1.0000 Uani .
O5 O 0.9773(5) 0.2807(5) 0.3943(3) 0.0442 1.0000 Uani .
O6 O 0.9333(5) 0.1227(5) 0.4262(3) 0.0421 1.0000 Uani .
Cl1 Cl 0.8465(3) 0.2223(4) 0.09289(15) 0.0888 1.0000 Uani .
Cl2 Cl 0.9727(3) -0.1010(2) 0.28857(17) 0.0715 1.0000 Uani .
Cl3 Cl 0.5839(3) 0.1549(3) 0.3324(2) 0.0910 1.0000 Uani .
C101 C 0.9413(7) 0.3472(7) 0.2493(4) 0.0366 1.0000 Uani .
C102 C 0.8409(8) 0.3505(7) 0.2252(5) 0.0431 1.0000 Uani .
C103 C 0.8115(8) 0.3143(9) 0.1775(5) 0.0516 1.0000 Uani .
C104 C 0.8805(10) 0.2707(9) 0.1538(5) 0.0583 1.0000 Uani .
C105 C 0.9740(9) 0.2666(8) 0.1787(4) 0.0490 1.0000 Uani .
C110 C 0.7805(9) 0.5578(8) 0.3211(5) 0.0507 1.0000 Uani .
C111 C 0.8821(9) 0.5669(7) 0.3357(5) 0.0482 1.0000 Uani .
C112 C 0.9155(10) 0.5193(8) 0.3838(5) 0.0568 1.0000 Uani .
C113 C 0.8309(10) 0.4854(8) 0.3981(5) 0.0566 1.0000 Uani .
C114 C 0.7469(8) 0.5050(7) 0.3595(5) 0.0429 1.0000 Uani .
C115 C 0.7164(11) 0.5933(10) 0.2729(7) 0.0755 1.0000 Uani .
C116 C 0.9469(12) 0.6211(11) 0.3077(7) 0.0845 1.0000 Uani .
C117 C 1.0175(10) 0.5110(11) 0.4117(7) 0.0765 1.0000 Uani .
C118 C 0.8331(12) 0.4300(9) 0.4478(5) 0.0670 1.0000 Uani .
C119 C 0.6432(9) 0.4812(10) 0.3611(7) 0.0735 1.0000 Uani .
C201 C 1.0926(7) 0.1719(7) 0.3162(4) 0.0368 1.0000 Uani .
C202 C 1.1014(7) 0.1263(7) 0.2668(4) 0.0355 1.0000 Uani .
C203 C 1.0655(7) 0.0433(8) 0.2595(5) 0.0448 1.0000 Uani .
C204 C 1.0251(8) 0.0040(8) 0.2988(5) 0.0451 1.0000 Uani .
C205 C 1.0220(8) 0.0450(7) 0.3440(5) 0.0439 1.0000 Uani .
C210 C 1.2369(9) 0.4223(8) 0.2786(5) 0.0526 1.0000 Uani .
C211 C 1.1850(11) 0.4345(9) 0.2271(6) 0.0658 1.0000 Uani .
C212 C 1.2165(10) 0.3697(9) 0.1940(5) 0.0572 1.0000 Uani .
C213 C 1.2930(8) 0.3192(7) 0.2261(5) 0.0487 1.0000 Uani .
C214 C 1.3052(9) 0.3510(7) 0.2786(5) 0.0486 1.0000 Uani .
C215 C 1.2251(10) 0.4798(9) 0.3242(6) 0.0620 1.0000 Uani .
C216 C 1.1063(12) 0.5026(10) 0.2090(7) 0.0803 1.0000 Uani .
C217 C 1.1850(12) 0.3635(10) 0.1361(5) 0.0710 1.0000 Uani .
C218 C 1.3438(11) 0.2441(9) 0.2066(7) 0.0750 1.0000 Uani .
C219 C 1.3806(9) 0.3223(10) 0.3232(6) 0.0739 1.0000 Uani .
C301 C 0.8920(7) 0.2507(6) 0.3774(4) 0.0313 1.0000 Uani .
C302 C 0.8635(9) 0.1657(8) 0.3950(4) 0.0441 1.0000 Uani .
C303 C 0.7711(9) 0.1364(9) 0.3808(5) 0.0566 1.0000 Uani .
C304 C 0.7064(9) 0.1894(8) 0.3481(5) 0.0522 1.0000 Uani .
C305 C 0.7317(8) 0.2657(8) 0.3301(5) 0.0463 1.0000 Uani .
C310 C 1.1981(9) 0.2490(8) 0.4645(5) 0.0512 1.0000 Uani .
C311 C 1.2244(9) 0.1635(10) 0.4506(5) 0.0544 1.0000 Uani .
C312 C 1.1789(9) 0.0994(8) 0.4789(4) 0.0485 1.0000 Uani .
C313 C 1.1265(9) 0.1467(9) 0.5119(5) 0.0556 1.0000 Uani .
C314 C 1.1356(9) 0.2394(8) 0.5022(5) 0.0498 1.0000 Uani .
C315 C 1.2303(11) 0.3328(10) 0.4431(6) 0.0713 1.0000 Uani .
C316 C 1.2904(11) 0.1443(12) 0.4111(6) 0.0776 1.0000 Uani .
C317 C 1.1891(12) 0.0014(9) 0.4747(6) 0.0750 1.0000 Uani .
C318 C 1.0676(11) 0.1066(10) 0.5476(5) 0.0663 1.0000 Uani .
C319 C 1.0955(11) 0.3126(10) 0.5295(6) 0.0702 1.0000 Uani .
C400 C 0.6949(16) 0.756(2) -0.0330(12) 0.176(5) 1.0000 Uiso D
C401 C 0.7868(12) 0.7979(11) -0.0271(10) 0.176(5) 1.0000 Uiso D
C402 C 0.8129(16) 0.8563(13) -0.0632(7) 0.176(5) 1.0000 Uiso D
C403 C 0.9033(18) 0.8973(9) -0.0534(8) 0.176(5) 1.0000 Uiso D
C404 C 0.9685(12) 0.8794(11) -0.0070(10) 0.176(5) 1.0000 Uiso D
C405 C 0.9421(16) 0.8211(12) 0.0290(7) 0.176(5) 1.0000 Uiso D
C406 C 0.8514(18) 0.7800(9) 0.0191(8) 0.176(5) 1.0000 Uiso D
C407 C 0.584(4) -0.055(3) 0.4298(19) 0.128(16) 0.5000 Uiso .
C408 C 0.544(2) 0.0634(17) 0.4754(11) 0.140(9) 1.0000 Uiso D
C409 C 0.543(2) -0.0244(18) 0.4612(12) 0.139(9) 1.0000 Uiso D
C410 C 0.497(2) -0.087(2) 0.4881(13) 0.167(11) 1.0000 Uiso .
H1031 H 0.7458 0.3173 0.1606 0.0641 1.0000 Uiso R
H1051 H 1.0181 0.2351 0.1630 0.0560 1.0000 Uiso R
H1151 H 0.6515 0.5705 0.2693 0.1150 1.0000 Uiso R
H1152 H 0.7147 0.6564 0.2748 0.1150 1.0000 Uiso R
H1153 H 0.7436 0.5764 0.2431 0.1150 1.0000 Uiso R
H1161 H 1.0137 0.6133 0.3244 0.1220 1.0000 Uiso R
H1162 H 0.9294 0.6819 0.3094 0.1219 1.0000 Uiso R
H1163 H 0.9388 0.6030 0.2718 0.1220 1.0000 Uiso R
H1171 H 1.0246 0.4560 0.4301 0.1090 1.0000 Uiso R
H1172 H 1.0324 0.5588 0.4360 0.1090 1.0000 Uiso R
H1173 H 1.0608 0.5125 0.3870 0.1090 1.0000 Uiso R
H1181 H 0.7741 0.3953 0.4435 0.1070 1.0000 Uiso R
H1182 H 0.8360 0.4683 0.4774 0.1070 1.0000 Uiso R
H1183 H 0.8892 0.3920 0.4534 0.1071 1.0000 Uiso R
H1191 H 0.6431 0.4391 0.3888 0.1171 1.0000 Uiso R
H1192 H 0.6086 0.5330 0.3684 0.1170 1.0000 Uiso R
H1193 H 0.6120 0.4561 0.3284 0.1170 1.0000 Uiso R
H2031 H 1.0678 0.0129 0.2284 0.0520 1.0000 Uiso R
H2051 H 0.9968 0.0155 0.3701 0.0550 1.0000 Uiso R
H2151 H 1.2784 0.4693 0.3523 0.0871 1.0000 Uiso R
H2152 H 1.2253 0.5405 0.3146 0.0869 1.0000 Uiso R
H2153 H 1.1656 0.4664 0.3360 0.0870 1.0000 Uiso R
H2161 H 1.0604 0.4788 0.1801 0.1110 1.0000 Uiso R
H2162 H 1.1357 0.5541 0.1978 0.1111 1.0000 Uiso R
H2163 H 1.0730 0.5170 0.2372 0.1110 1.0000 Uiso R
H2171 H 1.2391 0.3421 0.1215 0.1101 1.0000 Uiso R
H2172 H 1.1662 0.4208 0.1219 0.1101 1.0000 Uiso R
H2173 H 1.1306 0.3239 0.1279 0.1101 1.0000 Uiso R
H2181 H 1.3929 0.2221 0.2344 0.1250 1.0000 Uiso R
H2182 H 1.3733 0.2640 0.1780 0.1249 1.0000 Uiso R
H2183 H 1.2971 0.1985 0.1945 0.1250 1.0000 Uiso R
H2191 H 1.4096 0.2679 0.3144 0.1100 1.0000 Uiso R
H2192 H 1.4301 0.3673 0.3303 0.1101 1.0000 Uiso R
H2193 H 1.3516 0.3137 0.3536 0.1101 1.0000 Uiso R
H3031 H 0.7510 0.0811 0.3921 0.0639 1.0000 Uiso R
H3051 H 0.6862 0.2979 0.3067 0.0522 1.0000 Uiso R
H3151 H 1.1886 0.3793 0.4509 0.0990 1.0000 Uiso R
H3152 H 1.2966 0.3454 0.4591 0.0991 1.0000 Uiso R
H3153 H 1.2253 0.3277 0.4057 0.0991 1.0000 Uiso R
H3161 H 1.2831 0.0845 0.3993 0.1210 1.0000 Uiso R
H3162 H 1.3573 0.1550 0.4269 0.1210 1.0000 Uiso R
H3163 H 1.2725 0.1828 0.3817 0.1210 1.0000 Uiso R
H3171 H 1.1368 -0.0264 0.4883 0.1049 1.0000 Uiso R
H3172 H 1.2509 -0.0165 0.4949 0.1051 1.0000 Uiso R
H3173 H 1.1854 -0.0148 0.4387 0.1050 1.0000 Uiso R
H3181 H 1.0240 0.1493 0.5576 0.1011 1.0000 Uiso R
H3182 H 1.1106 0.0853 0.5781 0.1012 1.0000 Uiso R
H3183 H 1.0314 0.0580 0.5298 0.1010 1.0000 Uiso R
H3191 H 1.0547 0.2899 0.5523 0.1060 1.0000 Uiso R
H3192 H 1.1483 0.3452 0.5499 0.1061 1.0000 Uiso R
H3193 H 1.0585 0.3512 0.5043 0.1061 1.0000 Uiso R
H4081 H 0.5711 0.1050 0.4563 0.1930 1.0000 Uiso R
H4101 H 0.4917 -0.1456 0.4782 0.1930 1.0000 Uiso R
H4021 H 0.7685 0.8674 -0.0940 0.1930 1.0000 Uiso R
H4031 H 0.9199 0.9362 -0.0782 0.1930 1.0000 Uiso R
H4041 H 1.0295 0.9070 -0.0010 0.1931 1.0000 Uiso R
H4051 H 0.9865 0.8100 0.0598 0.1931 1.0000 Uiso R
H4061 H 0.8344 0.7411 0.0437 0.1930 1.0000 Uiso R
H4001 H 0.6567 0.7730 -0.0661 0.1928 1.0000 Uiso R
H4002 H 0.6623 0.7742 -0.0054 0.1928 1.0000 Uiso R
H4003 H 0.7027 0.6932 -0.0321 0.1928 1.0000 Uiso R
H4071 H 0.6137 -0.0105 0.4139 0.1928 0.5000 Uiso R
H4072 H 0.6302 -0.0965 0.4440 0.1928 0.5000 Uiso R
H4073 H 0.5361 -0.0818 0.4051 0.1928 0.5000 Uiso R
H4091 H 0.5730 -0.0416 0.4338 0.1657 0.5000 Uiso R

loop_
_atom_site_aniso_label
_atom_site_aniso_U_11
_atom_site_aniso_U_22
_atom_site_aniso_U_33
_atom_site_aniso_U_23
_atom_site_aniso_U_13
_atom_site_aniso_U_12
Ir1 0.0366(2) 0.0353(2) 0.0372(2) 0.00010(18) 0.00745(17) 0.00625(18)
Ir2 0.0352(2) 0.0365(2) 0.0396(2) 0.00053(18) 0.01155(17) 0.00231(18)
Ir3 0.0389(2) 0.0375(2) 0.0331(2) 0.00412(18) 0.00210(17) 0.00407(18)
N1 0.045(5) 0.067(6) 0.027(4) -0.001(5) 0.009(4) 0.003(5)
N2 0.037(5) 0.046(5) 0.038(5) -0.004(4) 0.006(4) -0.008(4)
N3 0.051(6) 0.036(5) 0.039(5) -0.001(4) 0.005(4) -0.003(4)
O1 0.040(4) 0.046(4) 0.035(4) -0.008(3) 0.013(3) 0.008(3)
O2 0.037(4) 0.069(5) 0.037(4) 0.001(4) 0.000(3) 0.016(4)
O3 0.052(4) 0.029(4) 0.042(4) -0.001(3) -0.002(3) -0.013(3)
O4 0.054(5) 0.045(4) 0.043(4) -0.004(3) 0.024(4) -0.009(4)
O5 0.043(4) 0.036(4) 0.052(5) 0.000(3) 0.002(4) 0.002(3)
O6 0.048(4) 0.036(4) 0.041(4) 0.004(3) 0.003(3) 0.004(3)
Cl1 0.079(3) 0.125(4) 0.055(2) -0.030(2) -0.0068(19) 0.003(2)
Cl2 0.077(2) 0.0458(18) 0.096(3) -0.0151(18) 0.025(2) -0.0176(17)
Cl3 0.050(2) 0.101(3) 0.114(4) 0.010(3) -0.006(2) -0.017(2)
C101 0.035(6) 0.039(6) 0.035(6) 0.002(5) 0.001(4) 0.005(4)
C102 0.046(6) 0.033(6) 0.050(7) -0.011(5) 0.008(5) 0.005(5)
C103 0.033(6) 0.068(8) 0.052(7) -0.006(6) 0.005(5) 0.002(6)
C104 0.065(9) 0.068(9) 0.039(7) -0.017(6) 0.001(6) -0.012(7)
C105 0.054(7) 0.059(7) 0.034(6) -0.013(5) 0.009(5) 0.003(6)
C110 0.050(7) 0.040(6) 0.064(8) 0.006(6) 0.015(6) 0.015(5)
C111 0.052(7) 0.040(6) 0.056(7) -0.007(6) 0.019(6) 0.009(5)
C112 0.064(8) 0.046(7) 0.065(9) -0.014(6) 0.024(7) 0.006(6)
C113 0.071(9) 0.047(7) 0.060(8) -0.012(6) 0.033(7) -0.005(6)
C114 0.047(6) 0.033(6) 0.051(7) -0.006(5) 0.014(5) 0.010(5)
C115 0.078(10) 0.058(9) 0.088(12) 0.015(8) 0.011(9) 0.012(8)
C116 0.069(10) 0.082(11) 0.105(14) 0.011(10) 0.026(10) -0.013(8)
C117 0.045(8) 0.085(11) 0.094(12) -0.027(9) 0.000(7) -0.003(7)
C118 0.093(11) 0.061(9) 0.053(8) 0.000(7) 0.029(7) 0.005(8)
C119 0.045(7) 0.073(10) 0.108(13) -0.021(9) 0.027(8) 0.009(7)
C201 0.038(6) 0.036(6) 0.035(5) 0.004(4) 0.002(4) 0.004(4)
C202 0.032(5) 0.045(6) 0.029(5) -0.006(4) 0.007(4) -0.005(5)
C203 0.032(6) 0.048(7) 0.050(7) -0.019(5) -0.003(5) 0.004(5)
C204 0.039(6) 0.045(6) 0.049(7) -0.007(5) 0.002(5) 0.001(5)
C205 0.036(6) 0.032(5) 0.063(8) 0.003(5) 0.008(5) -0.013(5)
C210 0.056(7) 0.047(7) 0.059(8) -0.001(6) 0.020(6) -0.004(6)
C211 0.085(10) 0.044(7) 0.073(10) 0.017(7) 0.028(8) 0.003(7)
C212 0.071(9) 0.057(8) 0.050(8) 0.004(6) 0.026(7) -0.017(7)
C213 0.038(6) 0.037(6) 0.078(9) -0.001(6) 0.030(6) -0.007(5)
C214 0.059(7) 0.035(6) 0.056(8) 0.009(5) 0.022(6) 0.003(5)
C215 0.067(9) 0.054(8) 0.066(9) -0.012(7) 0.015(7) 0.000(6)
C216 0.092(11) 0.059(9) 0.098(13) 0.022(9) 0.038(10) 0.018(8)
C217 0.108(12) 0.062(9) 0.052(8) 0.002(7) 0.037(8) 0.001(8)
C218 0.071(9) 0.057(8) 0.113(13) -0.017(8) 0.056(9) 0.007(7)
C219 0.038(7) 0.081(10) 0.097(12) 0.023(9) -0.003(7) -0.010(7)
C301 0.030(5) 0.034(5) 0.027(5) -0.001(4) -0.002(4) 0.004(4)
C302 0.056(7) 0.047(6) 0.027(5) -0.004(5) 0.001(5) 0.005(5)
C303 0.055(8) 0.050(7) 0.066(9) -0.005(6) 0.015(7) -0.012(6)
C304 0.048(7) 0.052(7) 0.060(8) -0.004(6) 0.017(6) 0.003(6)
C305 0.042(6) 0.042(6) 0.053(7) 0.002(5) 0.003(5) 0.010(5)
C310 0.047(7) 0.050(7) 0.049(7) 0.010(6) -0.008(6) 0.008(6)
C311 0.040(6) 0.085(9) 0.035(6) 0.018(6) 0.000(5) 0.008(6)
C312 0.055(7) 0.063(8) 0.025(6) 0.011(5) 0.001(5) 0.013(6)
C313 0.049(7) 0.063(8) 0.053(8) 0.010(6) 0.005(6) 0.009(6)
C314 0.044(7) 0.054(7) 0.047(7) -0.004(6) -0.005(5) -0.005(6)
C315 0.065(9) 0.068(9) 0.076(10) 0.008(8) 0.003(7) -0.012(7)
C316 0.063(9) 0.109(13) 0.067(10) 0.010(9) 0.026(8) 0.034(9)
C317 0.088(11) 0.052(8) 0.077(11) 0.017(7) -0.004(8) 0.026(8)
C318 0.082(10) 0.068(9) 0.045(8) 0.016(7) 0.003(7) 0.000(7)
C319 0.086(10) 0.063(9) 0.060(9) -0.016(7) 0.009(7) 0.015(8)

loop_
_atom_type_symbol
_atom_type_scat_dispersion_real
_atom_type_scat_dispersion_imag
_atom_type_scat_Cromer_Mann_a1
_atom_type_scat_Cromer_Mann_b1
_atom_type_scat_Cromer_Mann_a2
_atom_type_scat_Cromer_Mann_b2
_atom_type_scat_Cromer_Mann_a3
_atom_type_scat_Cromer_Mann_b3
_atom_type_scat_Cromer_Mann_a4
_atom_type_scat_Cromer_Mann_b4
_atom_type_scat_Cromer_Mann_c
_atom_type_scat_source
Ir -1.4442 7.9887 27.3049 1.5928 16.7296 8.8655 15.6115 0.4179 5.8338 45.0011 11.4722 'International Tables Vol C 4.2.6.8 and 6.1.1.4'
C 0.0033 0.0016 2.3100 20.8439 1.0200 10.2075 1.5886 0.5687 0.8650 51.6512 0.2156 'International Tables Vol C 4.2.6.8 and 6.1.1.4'
N 0.0061 0.0033 12.2126 0.0057 3.1322 9.8933 2.0125 28.9975 1.1663 0.5826 -11.5290 'International Tables Vol C 4.2.6.8 and 6.1.1.4'
O 0.0106 0.0060 3.0485 13.2771 2.2868 5.7011 1.5463 0.3239 0.8670 32.9089 0.2508 'International Tables Vol C 4.2.6.8 and 6.1.1.4'
H 0.0000 0.0000 0.4930 10.5109 0.3229 26.1257 0.1402 3.1424 0.0408 57.7998 0.0030 'International Tables Vol C 4.2.6.8 and 6.1.1.4'
Cl 0.1484 0.1585 11.4604 0.0104 7.1964 1.1662 6.2556 18.5194 1.6455 47.7784 -9.5574 'International Tables Vol C 4.2.6.8 and 6.1.1.4'

loop_
_geom_angle_atom_site_label_1
_geom_angle_site_symmetry_1
_geom_angle_atom_site_label_2
_geom_angle_atom_site_label_3
_geom_angle_site_symmetry_3
_geom_angle
_geom_angle_publ_flag
N3 . Ir1 O1 . 87.8(3) yes
N3 . Ir1 O2 . 83.3(3) yes
O1 . Ir1 O2 . 78.4(3) yes
N3 . Ir1 C110 . 140.8(4) yes
O1 . Ir1 C110 . 130.5(4) yes
O2 . Ir1 C110 . 95.5(4) yes
N3 . Ir1 C111 . 158.9(4) yes
O1 . Ir1 C111 . 101.3(4) yes
O2 . Ir1 C111 . 117.0(4) yes
C110 . Ir1 C111 . 38.4(5) yes
N3 . Ir1 C112 . 119.8(5) yes
O1 . Ir1 C112 . 102.3(4) yes
O2 . Ir1 C112 . 156.8(4) yes
C110 . Ir1 C112 . 66.1(5) yes
C111 . Ir1 C112 . 39.8(5) yes
N3 . Ir1 C113 . 96.0(4) yes
O1 . Ir1 C113 . 134.9(4) yes
O2 . Ir1 C113 . 146.7(4) yes
C110 . Ir1 C113 . 64.4(5) yes
C111 . Ir1 C113 . 64.1(5) yes
N3 . Ir1 C114 . 104.5(4) yes
O1 . Ir1 C114 . 166.3(4) yes
O2 . Ir1 C114 . 108.8(4) yes
C110 . Ir1 C114 . 39.0(4) yes
C111 . Ir1 C114 . 65.1(4) yes
C112 . Ir1 C113 . 38.5(5) yes
C112 . Ir1 C114 . 66.4(5) yes
C113 . Ir1 C114 . 39.0(5) yes
N1 . Ir2 O3 . 86.9(3) yes
N1 . Ir2 O4 . 82.4(4) yes
O3 . Ir2 O4 . 78.1(3) yes
N1 . Ir2 C210 . 121.4(5) yes
O3 . Ir2 C210 . 104.7(4) yes
O4 . Ir2 C210 . 156.0(4) yes
N1 . Ir2 C211 . 95.6(5) yes
O3 . Ir2 C211 . 135.9(4) yes
O4 . Ir2 C211 . 146.0(5) yes
C210 . Ir2 C211 . 38.4(5) yes
N1 . Ir2 C212 . 103.3(5) yes
O3 . Ir2 C212 . 168.6(4) yes
O4 . Ir2 C212 . 108.1(4) yes
C210 . Ir2 C212 . 65.6(5) yes
C211 . Ir2 C212 . 39.0(5) yes
N1 . Ir2 C213 . 139.9(4) yes
O3 . Ir2 C213 . 131.9(4) yes
O4 . Ir2 C213 . 94.7(4) yes
C210 . Ir2 C213 . 65.4(4) yes
C211 . Ir2 C213 . 65.3(5) yes
N1 . Ir2 C214 . 160.0(4) yes
O3 . Ir2 C214 . 102.5(4) yes
O4 . Ir2 C214 . 116.6(4) yes
C210 . Ir2 C214 . 39.4(4) yes
C211 . Ir2 C214 . 65.3(5) yes
C212 . Ir2 C213 . 39.7(5) yes
C212 . Ir2 C214 . 66.2(5) yes
C213 . Ir2 C214 . 38.9(5) yes
N2 . Ir3 O5 . 84.8(3) yes
N2 . Ir3 O6 . 83.0(3) yes
O5 . Ir3 O6 . 78.4(3) yes
N2 . Ir3 C310 . 119.7(4) yes
O5 . Ir3 C310 . 102.8(4) yes
O6 . Ir3 C310 . 157.3(4) yes
N2 . Ir3 C311 . 95.6(4) yes
O5 . Ir3 C311 . 134.2(4) yes
O6 . Ir3 C311 . 147.2(4) yes
C310 . Ir3 C311 . 38.8(5) yes
N2 . Ir3 C312 . 105.7(4) yes
O5 . Ir3 C312 . 167.1(4) yes
O6 . Ir3 C312 . 109.7(4) yes
C310 . Ir3 C312 . 65.8(5) yes
C311 . Ir3 C312 . 39.0(5) yes
N2 . Ir3 C313 . 141.7(4) yes
O5 . Ir3 C313 . 132.9(4) yes
O6 . Ir3 C313 . 97.0(4) yes
C310 . Ir3 C313 . 65.3(5) yes
C311 . Ir3 C313 . 64.3(5) yes
N2 . Ir3 C314 . 158.8(4) yes
O5 . Ir3 C314 . 101.9(4) yes
O6 . Ir3 C314 . 117.9(4) yes
C310 . Ir3 C314 . 39.5(5) yes
C311 . Ir3 C314 . 65.2(5) yes
C312 . Ir3 C313 . 38.2(4) yes
C312 . Ir3 C314 . 65.6(5) yes
C313 . Ir3 C314 . 39.1(5) yes
Ir2 . N1 C101 . 124.9(7) yes
Ir2 . N1 C105 . 118.2(8) yes
C101 . N1 C105 . 116.8(9) yes
Ir3 . N2 C201 . 120.6(7) yes
Ir3 . N2 C205 . 118.1(8) yes
C201 . N2 C205 . 120.7(10) yes
Ir1 . N3 C301 . 121.8(7) yes
Ir1 . N3 C305 . 117.4(7) yes
C301 . N3 C305 . 119.8(9) yes
Ir1 . O1 C101 . 111.8(6) yes
Ir1 . O2 C102 . 112.9(7) yes
Ir2 . O3 C201 . 112.1(7) yes
Ir2 . O4 C202 . 113.7(6) yes
Ir3 . O5 C301 . 110.4(6) yes
Ir3 . O6 C302 . 113.1(7) yes
N1 . C101 O1 . 120.1(9) yes
N1 . C101 C102 . 121.1(10) yes
O1 . C101 C102 . 118.8(9) yes
C101 . C102 O2 . 117.0(10) yes
C101 . C102 C103 . 119.8(10) yes
O2 . C102 C103 . 123.2(10) yes
C102 . C103 C104 . 118.7(11) yes
C102 . C103 H1031 . 120.9 no
C104 . C103 H1031 . 120.4 no
Cl1 . C104 C103 . 120.7(10) yes
Cl1 . C104 C105 . 119.8(10) yes
C103 . C104 C105 . 119.6(11) yes
N1 . C105 C104 . 124.0(11) yes
N1 . C105 H1051 . 117.8 no
C104 . C105 H1051 . 118.3 no
Ir1 . C110 C111 . 70.1(6) yes
Ir1 . C110 C114 . 70.3(6) yes
C111 . C110 C114 . 108.1(11) yes
Ir1 . C110 C115 . 123.5(10) yes
C111 . C110 C115 . 127.3(12) yes
C114 . C110 C115 . 124.5(12) yes
Ir1 . C111 C110 . 71.5(7) yes
Ir1 . C111 C112 . 69.9(7) yes
C110 . C111 C112 . 109.4(11) yes
Ir1 . C111 C116 . 127.2(10) yes
C110 . C111 C116 . 126.1(12) yes
C112 . C111 C116 . 124.4(12) yes
Ir1 . C112 C111 . 70.3(7) yes
Ir1 . C112 C113 . 71.2(8) yes
C111 . C112 C113 . 105.2(12) yes
Ir1 . C112 C117 . 123.8(9) yes
C111 . C112 C117 . 126.6(13) yes
C113 . C112 C117 . 128.2(14) yes
Ir1 . C113 C112 . 70.3(7) yes
Ir1 . C113 C114 . 70.7(7) yes
C112 . C113 C114 . 111.1(12) yes
Ir1 . C113 C118 . 123.4(9) yes
C112 . C113 C118 . 122.6(14) yes
C114 . C113 C118 . 126.2(12) yes
Ir1 . C114 C110 . 70.8(6) yes
Ir1 . C114 C113 . 70.3(6) yes
C110 . C114 C113 . 106.1(10) yes
Ir1 . C114 C119 . 127.2(8) yes
C110 . C114 C119 . 126.8(12) yes
C113 . C114 C119 . 127.0(12) yes
C110 . C115 H1151 . 111.0 no
C110 . C115 H1152 . 109.4 no
H1151 . C115 H1152 . 109.5 no
C110 . C115 H1153 . 108.4 no
H1151 . C115 H1153 . 109.5 no
H1152 . C115 H1153 . 109.1 no
C111 . C116 H1161 . 109.5 no
C111 . C116 H1162 . 108.8 no
H1161 . C116 H1162 . 109.4 no
C111 . C116 H1163 . 109.9 no
H1161 . C116 H1163 . 109.5 no
H1162 . C116 H1163 . 109.7 no
C112 . C117 H1171 . 108.7 no
C112 . C117 H1172 . 109.2 no
H1171 . C117 H1172 . 110.0 no
C112 . C117 H1173 . 109.6 no
H1171 . C117 H1173 . 109.7 no
H1172 . C117 H1173 . 109.6 no
C113 . C118 H1181 . 108.5 no
C113 . C118 H1182 . 109.5 no
H1181 . C118 H1182 . 109.4 no
C113 . C118 H1183 . 110.2 no
H1181 . C118 H1183 . 109.9 no
H1182 . C118 H1183 . 109.3 no
C114 . C119 H1191 . 108.4 no
C114 . C119 H1192 . 109.3 no
H1191 . C119 H1192 . 109.1 no
C114 . C119 H1193 . 110.6 no
H1191 . C119 H1193 . 109.6 no
H1192 . C119 H1193 . 109.8 no
N2 . C201 O3 . 122.6(10) yes
N2 . C201 C202 . 119.1(9) yes
O3 . C201 C202 . 118.0(9) yes
C201 . C202 O4 . 115.0(9) yes
C201 . C202 C203 . 117.9(10) yes
O4 . C202 C203 . 127.1(10) yes
C202 . C203 C204 . 119.0(10) yes
C202 . C203 H2031 . 120.6 no
C204 . C203 H2031 . 120.4 no
Cl2 . C204 C203 . 119.6(9) yes
Cl2 . C204 C205 . 118.4(9) yes
C203 . C204 C205 . 122.0(11) yes
N2 . C205 C204 . 121.1(11) yes
N2 . C205 H2051 . 119.4 no
C204 . C205 H2051 . 119.5 no
Ir2 . C210 C211 . 71.5(8) yes
Ir2 . C210 C214 . 70.6(7) yes
C211 . C210 C214 . 108.7(12) yes
Ir2 . C210 C215 . 126.9(9) yes
C211 . C210 C215 . 124.0(12) yes
C214 . C210 C215 . 127.3(12) yes
Ir2 . C211 C210 . 70.1(7) yes
Ir2 . C211 C212 . 69.6(7) yes
C210 . C211 C212 . 108.7(12) yes
Ir2 . C211 C216 . 124.8(10) yes
C210 . C211 C216 . 126.7(14) yes
C212 . C211 C216 . 124.6(14) yes
Ir2 . C212 C211 . 71.4(7) yes
Ir2 . C212 C213 . 70.5(6) yes
C211 . C212 C213 . 107.0(12) yes
Ir2 . C212 C217 . 129.1(10) yes
C211 . C212 C217 . 125.8(14) yes
C213 . C212 C217 . 126.7(13) yes
Ir2 . C213 C212 . 69.8(6) yes
Ir2 . C213 C214 . 70.7(7) yes
C212 . C213 C214 . 108.4(10) yes
Ir2 . C213 C218 . 122.5(8) yes
C212 . C213 C218 . 123.9(13) yes
C214 . C213 C218 . 127.5(13) yes
Ir2 . C214 C210 . 70.0(7) yes
Ir2 . C214 C213 . 70.4(7) yes
C210 . C214 C213 . 107.1(11) yes
Ir2 . C214 C219 . 129.4(9) yes
C210 . C214 C219 . 126.4(13) yes
C213 . C214 C219 . 126.1(12) yes
C210 . C215 H2151 . 108.8 no
C210 . C215 H2152 . 110.4 no
H2151 . C215 H2152 . 108.7 no
C210 . C215 H2153 . 111.0 no
H2151 . C215 H2153 . 108.5 no
H2152 . C215 H2153 . 109.5 no
C211 . C216 H2161 . 108.9 no
C211 . C216 H2162 . 109.0 no
H2161 . C216 H2162 . 109.3 no
C211 . C216 H2163 . 110.1 no
H2161 . C216 H2163 . 109.6 no
H2162 . C216 H2163 . 109.9 no
C212 . C217 H2171 . 108.3 no
C212 . C217 H2172 . 109.7 no
H2171 . C217 H2172 . 109.5 no
C212 . C217 H2173 . 109.6 no
H2171 . C217 H2173 . 110.2 no
H2172 . C217 H2173 . 109.5 no
C213 . C218 H2181 . 109.3 no
C213 . C218 H2182 . 108.8 no
H2181 . C218 H2182 . 110.2 no
C213 . C218 H2183 . 109.2 no
H2181 . C218 H2183 . 110.0 no
H2182 . C218 H2183 . 109.4 no
C214 . C219 H2191 . 109.6 no
C214 . C219 H2192 . 108.6 no
H2191 . C219 H2192 . 109.6 no
C214 . C219 H2193 . 109.7 no
H2191 . C219 H2193 . 109.6 no
H2192 . C219 H2193 . 109.6 no
N3 . C301 O5 . 121.8(9) yes
N3 . C301 C302 . 118.0(9) yes
O5 . C301 C302 . 120.1(9) yes
C301 . C302 O6 . 114.9(10) yes
C301 . C302 C303 . 120.8(11) yes
O6 . C302 C303 . 124.3(11) yes
C302 . C303 C304 . 117.3(12) yes
C302 . C303 H3031 . 122.0 no
C304 . C303 H3031 . 120.7 no
Cl3 . C304 C303 . 117.8(10) yes
Cl3 . C304 C305 . 119.2(10) yes
C303 . C304 C305 . 122.9(12) yes
N3 . C305 C304 . 121.1(11) yes
N3 . C305 H3051 . 119.0 no
C304 . C305 H3051 . 119.8 no
Ir3 . C310 C311 . 71.0(7) yes
Ir3 . C310 C314 . 70.3(7) yes
C311 . C310 C314 . 107.4(11) yes
Ir3 . C310 C315 . 123.9(9) yes
C311 . C310 C315 . 125.4(12) yes
C314 . C310 C315 . 127.2(12) yes
Ir3 . C311 C310 . 70.2(7) yes
Ir3 . C311 C312 . 71.4(7) yes
C310 . C311 C312 . 109.4(11) yes
Ir3 . C311 C316 . 124.2(9) yes
C310 . C311 C316 . 124.2(13) yes
C312 . C311 C316 . 126.4(13) yes
Ir3 . C312 C311 . 69.6(6) yes
Ir3 . C312 C313 . 71.5(7) yes
C311 . C312 C313 . 107.0(11) yes
Ir3 . C312 C317 . 125.5(9) yes
C311 . C312 C317 . 125.3(12) yes
C313 . C312 C317 . 127.7(12) yes
Ir3 . C313 C312 . 70.3(7) yes
Ir3 . C313 C314 . 68.5(7) yes
C312 . C313 C314 . 108.4(12) yes
Ir3 . C313 C318 . 124.0(9) yes
C312 . C313 C318 . 125.4(13) yes
C314 . C313 C318 . 126.1(13) yes
Ir3 . C314 C313 . 72.4(7) yes
Ir3 . C314 C310 . 70.3(7) yes
C313 . C314 C310 . 107.7(11) yes
Ir3 . C314 C319 . 127.0(9) yes
C313 . C314 C319 . 126.5(13) yes
C310 . C314 C319 . 125.5(12) yes
C310 . C315 H3151 . 108.3 no
C310 . C315 H3152 . 110.0 no
H3151 . C315 H3152 . 109.6 no
C310 . C315 H3153 . 109.7 no
H3151 . C315 H3153 . 109.8 no
H3152 . C315 H3153 . 109.5 no
C311 . C316 H3161 . 110.7 no
C311 . C316 H3162 . 109.7 no
H3161 . C316 H3162 . 109.5 no
C311 . C316 H3163 . 108.7 no
H3161 . C316 H3163 . 109.2 no
H3162 . C316 H3163 . 109.1 no
C312 . C317 H3171 . 108.6 no
C312 . C317 H3172 . 109.2 no
H3171 . C317 H3172 . 109.8 no
C312 . C317 H3173 . 109.6 no
H3171 . C317 H3173 . 109.8 no
H3172 . C317 H3173 . 109.9 no
C313 . C318 H3181 . 110.4 no
C313 . C318 H3182 . 108.8 no
H3181 . C318 H3182 . 109.6 no
C313 . C318 H3183 . 108.6 no
H3181 . C318 H3183 . 110.3 no
H3182 . C318 H3183 . 109.2 no
C314 . C319 H3191 . 110.2 no
C314 . C319 H3192 . 109.4 no
H3191 . C319 H3192 . 109.2 no
C314 . C319 H3193 . 109.6 no
H3191 . C319 H3193 . 109.6 no
H3192 . C319 H3193 . 108.9 no
C401 . C400 H4001 . 108.5 no
C401 . C400 H4002 . 109.6 no
H4001 . C400 H4002 . 109.5 no
C401 . C400 H4003 . 110.4 no
H4001 . C400 H4003 . 109.5 no
H4002 . C400 H4003 . 109.5 no
C400 . C401 C402 . 124(2) yes
C400 . C401 C406 . 116(2) yes
C402 . C401 C406 . 120.0(18) yes
C401 . C402 C403 . 120.4(18) yes
C401 . C402 H4021 . 118.6 no
C403 . C402 H4021 . 120.9 no
C402 . C403 C404 . 119.7(17) yes
C402 . C403 H4031 . 119.4 no
C404 . C403 H4031 . 121.0 no
C403 . C404 C405 . 119.7(18) yes
C403 . C404 H4041 . 118.9 no
C405 . C404 H4041 . 121.4 no
C404 . C405 C406 . 120.5(18) yes
C404 . C405 H4051 . 118.5 no
C406 . C405 H4051 . 120.9 no
C405 . C406 C401 . 119.6(17) yes
C405 . C406 H4061 . 119.8 no
C401 . C406 H4061 . 120.7 no
C409 . C407 H4071 . 109.8 no
C409 . C407 H4072 . 112.7 no
H4071 . C407 H4072 . 109.5 no
C409 . C407 H4073 . 105.9 no
H4071 . C407 H4073 . 109.5 no
H4072 . C407 H4073 . 109.5 no
C410 2_656 C408 C409 . 120(3) yes
C410 2_656 C408 H4081 . 120.3 no
C409 . C408 H4081 . 119.6 no
C408 . C409 C407 . 126(4) yes
C408 . C409 C410 . 120(3) yes
C407 . C409 C410 . 114(4) yes
C408 . C409 H4091 . 119.6 no
C410 . C409 H4091 . 120.5 no
C409 . C410 C408 2_656 120(3) yes
C409 . C410 H4101 . 121.8 no
C408 2_656 C410 H4101 . 118.0 no

loop_
_geom_bond_atom_site_label_1
_geom_bond_atom_site_label_2
_geom_bond_site_symmetry_2
_geom_bond_distance
_geom_bond_publ_flag
Ir1 N3 . 2.129(9) yes
Ir1 O1 . 2.111(7) yes
Ir1 O2 . 2.064(8) yes
Ir1 C110 . 2.144(11) yes
Ir1 C111 . 2.125(12) yes
Ir1 C112 . 2.120(13) yes
Ir1 C113 . 2.132(13) yes
Ir1 C114 . 2.137(10) yes
Ir2 N1 . 2.096(9) yes
Ir2 O3 . 2.112(8) yes
Ir2 O4 . 2.065(7) yes
Ir2 C210 . 2.135(12) yes
Ir2 C211 . 2.154(13) yes
Ir2 C212 . 2.130(12) yes
Ir2 C213 . 2.139(10) yes
Ir2 C214 . 2.143(13) yes
Ir3 N2 . 2.138(9) yes
Ir3 O5 . 2.113(7) yes
Ir3 O6 . 2.076(8) yes
Ir3 C310 . 2.125(12) yes
Ir3 C311 . 2.137(12) yes
Ir3 C312 . 2.161(11) yes
Ir3 C313 . 2.177(13) yes
Ir3 C314 . 2.125(12) yes
N1 C101 . 1.365(13) yes
N1 C105 . 1.362(14) yes
N2 C201 . 1.343(13) yes
N2 C205 . 1.351(13) yes
N3 C301 . 1.359(13) yes
N3 C305 . 1.363(14) yes
O1 C101 . 1.275(12) yes
O2 C102 . 1.318(13) yes
O3 C201 . 1.265(12) yes
O4 C202 . 1.311(13) yes
O5 C301 . 1.274(12) yes
O6 C302 . 1.320(13) yes
Cl1 C104 . 1.731(12) yes
Cl2 C204 . 1.755(12) yes
Cl3 C304 . 1.762(13) yes
C101 C102 . 1.425(15) yes
C102 C103 . 1.350(16) yes
C103 C104 . 1.402(17) yes
C103 H1031 . 0.942 no
C104 C105 . 1.346(17) yes
C105 H1051 . 0.931 no
C110 C111 . 1.405(17) yes
C110 C114 . 1.428(17) yes
C110 C115 . 1.499(19) yes
C111 C112 . 1.444(18) yes
C111 C116 . 1.507(19) yes
C112 C113 . 1.400(18) yes
C112 C117 . 1.478(19) yes
C113 C114 . 1.425(19) yes
C113 C118 . 1.538(18) yes
C114 C119 . 1.500(17) yes
C115 H1151 . 0.958 no
C115 H1152 . 0.960 no
C115 H1153 . 0.959 no
C116 H1161 . 0.959 no
C116 H1162 . 0.959 no
C116 H1163 . 0.960 no
C117 H1171 . 0.959 no
C117 H1172 . 0.960 no
C117 H1173 . 0.962 no
C118 H1181 . 0.966 no
C118 H1182 . 0.961 no
C118 H1183 . 0.961 no
C119 H1191 . 0.962 no
C119 H1192 . 0.960 no
C119 H1193 . 0.959 no
C201 C202 . 1.483(14) yes
C202 C203 . 1.358(15) yes
C203 C204 . 1.389(17) yes
C203 H2031 . 0.938 no
C204 C205 . 1.339(16) yes
C205 H2051 . 0.934 no
C210 C211 . 1.41(2) yes
C210 C214 . 1.442(17) yes
C210 C215 . 1.506(18) yes
C211 C212 . 1.431(19) yes
C211 C216 . 1.52(2) yes
C212 C213 . 1.448(19) yes
C212 C217 . 1.491(19) yes
C213 C214 . 1.427(18) yes
C213 C218 . 1.482(16) yes
C214 C219 . 1.481(18) yes
C215 H2151 . 0.955 no
C215 H2152 . 0.957 no
C215 H2153 . 0.958 no
C216 H2161 . 0.963 no
C216 H2162 . 0.956 no
C216 H2163 . 0.962 no
C217 H2171 . 0.962 no
C217 H2172 . 0.962 no
C217 H2173 . 0.962 no
C218 H2181 . 0.960 no
C218 H2182 . 0.964 no
C218 H2183 . 0.964 no
C219 H2191 . 0.966 no
C219 H2192 . 0.965 no
C219 H2193 . 0.961 no
C301 C302 . 1.450(15) yes
C302 C303 . 1.349(17) yes
C303 C304 . 1.378(18) yes
C303 H3031 . 0.949 no
C304 C305 . 1.325(17) yes
C305 H3051 . 0.930 no
C310 C311 . 1.415(18) yes
C310 C314 . 1.434(18) yes
C310 C315 . 1.491(18) yes
C311 C312 . 1.436(17) yes
C311 C316 . 1.530(18) yes
C312 C313 . 1.421(17) yes
C312 C317 . 1.503(18) yes
C313 C314 . 1.441(18) yes
C313 C318 . 1.480(18) yes
C314 C319 . 1.485(18) yes
C315 H3151 . 0.960 no
C315 H3152 . 0.960 no
C315 H3153 . 0.965 no
C316 H3161 . 0.959 no
C316 H3162 . 0.962 no
C316 H3163 . 0.958 no
C317 H3171 . 0.964 no
C317 H3172 . 0.961 no
C317 H3173 . 0.960 no
C318 H3181 . 0.957 no
C318 H3182 . 0.960 no
C318 H3183 . 0.964 no
C319 H3191 . 0.959 no
C319 H3192 . 0.961 no
C319 H3193 . 0.957 no
C400 C401 . 1.41(3) yes
C400 H4001 . 0.960 no
C400 H4002 . 0.960 no
C400 H4003 . 0.960 no
C401 C402 . 1.39(3) yes
C401 C406 . 1.39(3) yes
C402 C403 . 1.39(3) yes
C402 H4021 . 0.932 no
C403 C404 . 1.40(3) yes
C403 H4031 . 0.936 no
C404 C405 . 1.39(3) yes
C404 H4041 . 0.935 no
C405 C406 . 1.39(3) yes
C405 H4051 . 0.934 no
C406 H4061 . 0.933 no
C407 C409 . 1.18(5) yes
C407 H4071 . 0.930 no
C407 H4072 . 0.930 no
C407 H4073 . 0.930 no
C408 C410 2_656 1.24(3) yes
C408 C409 . 1.38(4) yes
C408 H4081 . 0.930 no
C409 C410 . 1.41(3) yes
C409 H4091 . 0.930 no
C410 H4101 . 0.929 no
